data_2108256
loop_
_publ_author_name
'Gazta\~naga, Pablo'
'Baggio, Ricardo'
'Vega, Daniel Roberto'

_publ_section_title
;
 A crystallographic and thermal study of pridinol mesylate and its
 monohydrated solvate
;
_journal_coeditor_code LO5027SUP1
_journal_issue 3
_journal_name_full 'Acta Crystallographica Section B'
_journal_page_first 304
_journal_page_last 310
_journal_paper_doi 10.1107/S2052520618007023
_journal_volume 74
_journal_year 2018
_chemical_formula_moiety 'C20 H26 N O, C H3 O3 S, H2 O'
_chemical_formula_sum 'C21 H31 N O5 S'
_chemical_formula_weight 409.53
_chemical_name_common
;
Pridinol mesylate hydrate
;
_chemical_name_systematic
;
1,1-Di\#173;phenyl-3-piperidino-1-propanol, methanesulfonate, hydrate.
;
_space_group_crystal_system monoclinic
_space_group_IT_number 14
_space_group_name_Hall '-P 2yn'
_space_group_name_H-M_alt 'P 1 21/n 1'
_symmetry_space_group_name_Hall '-P 2yn'
_symmetry_space_group_name_H-M 'P 1 21/n 1'
_atom_sites_solution_hydrogens mixed
_audit_creation_method SHELXL-2018/1
_cell_angle_alpha 90
_cell_angle_beta 94.770(2)
_cell_angle_gamma 90
_cell_formula_units_Z 4
_cell_length_a 8.2086(2)
_cell_length_b 17.9355(6)
_cell_length_c 15.0983(5)
_cell_measurement_reflns_used 2641
_cell_measurement_temperature 295(2)
_cell_measurement_theta_max 27.70
_cell_measurement_theta_min 4.40
_cell_volume 2215.15(12)
_computing_cell_refinement 'CrysAlisPro (Oxford Diffraction, 2009)'
_computing_data_collection 'CrysAlisPro (Oxford Diffraction, 2009)'
_computing_data_reduction 'CrysAlisPro (Oxford Diffraction, 2009)'
_computing_molecular_graphics 'SHELXTL   (Sheldrick, 2008)'
_computing_publication_material 'SHELXL97, PLATON (Spek, 2009)'
_computing_structure_refinement 'SHELXL-2014 (Sheldrick, 2015)'
_computing_structure_solution 'SHELXS97 (Sheldrick, 2008)'
_diffrn_ambient_temperature 295(2)
_diffrn_measured_fraction_theta_full 0.997
_diffrn_measured_fraction_theta_max 0.890
_diffrn_measurement_device 'four-circle diffractometer'
_diffrn_measurement_device_type 'CCD Oxford Diffraction Xcalibur, Eos, Gemini'
_diffrn_measurement_method 'thick slices'
_diffrn_radiation_type MoK\a
_diffrn_radiation_wavelength 0.71073
_diffrn_reflns_av_R_equivalents 0.0216
_diffrn_reflns_av_unetI/netI 0.0329
_diffrn_reflns_Laue_measured_fraction_full 0.997
_diffrn_reflns_Laue_measured_fraction_max 0.890
_diffrn_reflns_limit_h_max 10
_diffrn_reflns_limit_h_min -5
_diffrn_reflns_limit_k_max 23
_diffrn_reflns_limit_k_min -17
_diffrn_reflns_limit_l_max 19
_diffrn_reflns_limit_l_min -19
_diffrn_reflns_number 9717
_diffrn_reflns_point_group_measured_fraction_full 0.997
_diffrn_reflns_point_group_measured_fraction_max 0.890
_diffrn_reflns_theta_full 25.242
_diffrn_reflns_theta_max 28.310
_diffrn_reflns_theta_min 3.555
_diffrn_source 'Enhance (Mo) X-ray Source'
_exptl_absorpt_coefficient_mu 0.176
_exptl_absorpt_correction_T_max 0.98
_exptl_absorpt_correction_T_min 0.91
_exptl_absorpt_correction_type multi-scan
_exptl_absorpt_process_details
;
CrysAlisPro (Oxford Diffraction, 2009)
;
_exptl_crystal_colour colourless
_exptl_crystal_density_diffrn 1.228
_exptl_crystal_description plate
_exptl_crystal_F_000 880
_exptl_crystal_size_max 0.50
_exptl_crystal_size_mid 0.30
_exptl_crystal_size_min 0.18
_refine_diff_density_max 0.329
_refine_diff_density_min -0.294
_refine_diff_density_rms 0.042
_refine_ls_extinction_method none
_refine_ls_goodness_of_fit_ref 1.030
_refine_ls_hydrogen_treatment mixed
_refine_ls_matrix_type full
_refine_ls_number_parameters 266
_refine_ls_number_reflns 4896
_refine_ls_number_restraints 5
_refine_ls_restrained_S_all 1.029
_refine_ls_R_factor_all 0.0737
_refine_ls_R_factor_gt 0.0511
_refine_ls_shift/su_max 0.001
_refine_ls_shift/su_mean 0.000
_refine_ls_structure_factor_coef Fsqd
_refine_ls_weighting_details 'w=1/[\s^2^(Fo^2^)+(0.0509P)^2^+0.6627P] where P=(Fo^2^+2Fc^2^)/3'
_refine_ls_weighting_scheme calc
_refine_ls_wR_factor_gt 0.1163
_refine_ls_wR_factor_ref 0.1330
_reflns_Friedel_coverage 0.000
_reflns_number_gt 3559
_reflns_number_total 4896
_reflns_threshold_expression 'I > 2\s(I)'
_cod_data_source_file lo5027sup1.cif
_cod_data_source_block II
_cod_database_code 2108256
_publcif_datablock.id {200be6f0-f5f6-4947-ab7f-b89e352ff8af}

_shelx_shelxl_version_number 2018/1
_shelx_space_group_comment
;
The symmetry employed for this shelxl refinement is uniquely defined
by the following loop, which should always be used as a source of
symmetry information in preference to the above space-group names.
They are only intended as comments.
;
_publcif_info_exptl_table_max_cols 5
_publcif_info_exptl_table_use_headnotes n
_publcif_funding_html
;
;

loop_
_space_group_symop_operation_xyz
'x, y, z'
'-x+1/2, y+1/2, -z+1/2'
'-x, -y, -z'
'x-1/2, -y-1/2, z-1/2'

loop_
_atom_site_label
_atom_site_type_symbol
_atom_site_fract_x
_atom_site_fract_y
_atom_site_fract_z
_atom_site_U_iso_or_equiv
_atom_site_adp_type
_atom_site_occupancy
_atom_site_site_symmetry_order
_atom_site_calc_flag
_atom_site_refinement_flags_posn
_atom_site_refinement_flags_adp
C1 C 0.4705(3) 0.86122(12) 0.72728(12) 0.0576(5) Uani 1 1 d . .
H1A H 0.567941 0.836122 0.752904 0.069 Uiso 1 1 calc R U
H1B H 0.376981 0.830010 0.736735 0.069 Uiso 1 1 calc R U
C2 C 0.4528(3) 0.93521(13) 0.77292(14) 0.0711(7) Uani 1 1 d . .
H2A H 0.351104 0.958508 0.750352 0.085 Uiso 1 1 calc R U
H2B H 0.448391 0.927105 0.836194 0.085 Uiso 1 1 calc R U
C3 C 0.5931(4) 0.98648(15) 0.75798(17) 0.0820(8) Uani 1 1 d . .
H3A H 0.694030 0.965629 0.785415 0.098 Uiso 1 1 calc R U
H3B H 0.575649 1.034498 0.785201 0.098 Uiso 1 1 calc R U
C4 C 0.6064(3) 0.99653(13) 0.65844(16) 0.0690(6) Uani 1 1 d . .
H4A H 0.510341 1.022537 0.632537 0.083 Uiso 1 1 calc R U
H4B H 0.701385 1.026836 0.649233 0.083 Uiso 1 1 calc R U
C5 C 0.6212(3) 0.92216(12) 0.61229(15) 0.0593(5) Uani 1 1 d . .
H5A H 0.622438 0.930168 0.548812 0.071 Uiso 1 1 calc R U
H5B H 0.723486 0.898630 0.633424 0.071 Uiso 1 1 calc R U
C6 C 0.4901(3) 0.79772(10) 0.58494(12) 0.0476(4) Uani 1 1 d . .
H6A H 0.406093 0.765660 0.605768 0.057 Uiso 1 1 calc R U
H6B H 0.595163 0.775047 0.602395 0.057 Uiso 1 1 calc R U
C7 C 0.4677(2) 0.80159(10) 0.48413(12) 0.0431(4) Uani 1 1 d . .
H7A H 0.545682 0.836532 0.462747 0.052 Uiso 1 1 calc R U
H7B H 0.358576 0.819382 0.465655 0.052 Uiso 1 1 calc R U
C8 C 0.4932(2) 0.72403(10) 0.44338(12) 0.0419(4) Uani 1 1 d . .
C9 C 0.3735(2) 0.66762(10) 0.47737(11) 0.0437(4) Uani 1 1 d . .
C10 C 0.2067(2) 0.68129(12) 0.46608(14) 0.0529(5) Uani 1 1 d . .
H10 H 0.168768 0.724136 0.436406 0.063 Uiso 1 1 calc R U
C11 C 0.0963(3) 0.63239(14) 0.49813(15) 0.0668(6) Uani 1 1 d . .
H11 H -0.014915 0.642925 0.490683 0.080 Uiso 1 1 calc R U
C12 C 0.1487(4) 0.56877(16) 0.54062(17) 0.0785(8) Uani 1 1 d . .
H12 H 0.073877 0.535903 0.562224 0.094 Uiso 1 1 calc R U
C13 C 0.3129(4) 0.55358(13) 0.55127(16) 0.0810(8) Uani 1 1 d . .
H13 H 0.348779 0.509789 0.579533 0.097 Uiso 1 1 calc R U
C14 C 0.4269(3) 0.60287(12) 0.52033(14) 0.0625(6) Uani 1 1 d . .
H14 H 0.538050 0.592260 0.528536 0.075 Uiso 1 1 calc R U
C15 C 0.4740(2) 0.72592(11) 0.34140(12) 0.0438(4) Uani 1 1 d . .
C16 C 0.5292(3) 0.66553(14) 0.29558(14) 0.0621(6) Uani 1 1 d . .
H16 H 0.572911 0.624709 0.327230 0.074 Uiso 1 1 calc R U
C17 C 0.5209(3) 0.66441(17) 0.20395(17) 0.0754(7) Uani 1 1 d . .
H17 H 0.558898 0.623142 0.174581 0.091 Uiso 1 1 calc R U
C18 C 0.4569(3) 0.72373(17) 0.15634(15) 0.0737(7) Uani 1 1 d . .
H18 H 0.454234 0.723736 0.094644 0.088 Uiso 1 1 calc R U
C19 C 0.3968(4) 0.78320(15) 0.20009(16) 0.0782(8) Uani 1 1 d . .
H19 H 0.350494 0.823120 0.167743 0.094 Uiso 1 1 calc R U
C20 C 0.4043(3) 0.78458(13) 0.29213(14) 0.0630(6) Uani 1 1 d . .
H20 H 0.362184 0.825188 0.320984 0.076 Uiso 1 1 calc R U
O1W O 0.2132(2) 0.94528(9) 0.55574(11) 0.0708(5) Uani 1 1 d D .
H1WA H 0.164(3) 0.9261(11) 0.5092(11) 0.085 Uiso 1 1 d D U
H1WB H 0.205(3) 0.9918(6) 0.5655(15) 0.085 Uiso 1 1 d D U
N1 N 0.48207(18) 0.87173(8) 0.62950(10) 0.0420(4) Uani 1 1 d D .
H1N H 0.3950(16) 0.8941(10) 0.6087(12) 0.050 Uiso 1 1 d D U
O1 O 0.65420(16) 0.69873(8) 0.47165(10) 0.0554(4) Uani 1 1 d D .
H1O H 0.718(2) 0.7294(11) 0.4499(14) 0.066 Uiso 1 1 d D U
C21 C 0.8881(5) 0.8687(2) 0.26254(19) 0.1288(14) Uani 1 1 d . .
H21A H 0.970099 0.839861 0.236277 0.193 Uiso 1 1 calc R U
H21B H 0.899670 0.920274 0.247237 0.193 Uiso 1 1 calc R U
H21C H 0.781636 0.851422 0.240647 0.193 Uiso 1 1 calc R U
O2 O 0.8839(2) 0.78038(10) 0.39176(15) 0.0914(6) Uani 1 1 d . .
O3 O 1.07687(19) 0.88089(11) 0.40318(12) 0.0866(6) Uani 1 1 d . .
O4 O 0.7905(2) 0.90468(10) 0.41258(14) 0.0916(6) Uani 1 1 d . .
S1 S 0.91163(6) 0.85887(3) 0.37680(3) 0.05261(17) Uani 1 1 d . .

loop_
_atom_site_aniso_label
_atom_site_aniso_U_11
_atom_site_aniso_U_22
_atom_site_aniso_U_33
_atom_site_aniso_U_23
_atom_site_aniso_U_13
_atom_site_aniso_U_12
C1 0.0803(15) 0.0543(12) 0.0380(10) 0.0027(9) 0.0033(9) 0.0023(11)
C2 0.1085(19) 0.0629(15) 0.0431(12) -0.0085(10) 0.0131(12) 0.0032(14)
C3 0.109(2) 0.0682(16) 0.0666(15) -0.0274(13) -0.0060(14) -0.0065(15)
C4 0.0800(15) 0.0543(14) 0.0739(15) -0.0159(12) 0.0133(12) -0.0183(12)
C5 0.0569(12) 0.0586(13) 0.0635(13) -0.0120(11) 0.0127(10) -0.0118(10)
C6 0.0631(12) 0.0374(10) 0.0417(10) -0.0028(8) 0.0016(8) 0.0033(9)
C7 0.0476(10) 0.0389(10) 0.0424(10) -0.0005(8) 0.0014(7) 0.0004(8)
C8 0.0414(9) 0.0417(10) 0.0422(10) -0.0013(8) 0.0018(7) 0.0053(8)
C9 0.0601(11) 0.0354(9) 0.0359(9) -0.0057(7) 0.0060(8) 0.0014(8)
C10 0.0556(12) 0.0493(12) 0.0543(12) -0.0022(9) 0.0077(9) -0.0041(9)
C11 0.0689(14) 0.0730(16) 0.0600(14) -0.0111(12) 0.0140(11) -0.0198(12)
C12 0.107(2) 0.0698(17) 0.0608(15) -0.0084(13) 0.0223(14) -0.0339(16)
C13 0.137(3) 0.0439(13) 0.0629(16) 0.0106(11) 0.0142(15) -0.0052(15)
C14 0.0854(16) 0.0438(12) 0.0588(13) 0.0040(10) 0.0092(11) 0.0101(11)
C15 0.0421(9) 0.0478(11) 0.0419(10) -0.0027(8) 0.0056(7) -0.0041(8)
C16 0.0621(13) 0.0709(15) 0.0535(12) -0.0126(11) 0.0065(10) 0.0153(11)
C17 0.0647(14) 0.102(2) 0.0606(14) -0.0270(15) 0.0136(11) 0.0054(14)
C18 0.0769(16) 0.103(2) 0.0419(12) -0.0064(13) 0.0097(11) -0.0273(15)
C19 0.115(2) 0.0678(16) 0.0496(13) 0.0082(12) -0.0077(13) -0.0153(15)
C20 0.0911(16) 0.0507(13) 0.0457(11) -0.0007(10) -0.0030(10) -0.0023(12)
O1W 0.0820(11) 0.0566(10) 0.0699(11) -0.0002(8) -0.0179(8) 0.0106(9)
N1 0.0461(8) 0.0412(9) 0.0385(8) -0.0011(7) 0.0022(6) 0.0023(7)
O1 0.0460(8) 0.0608(9) 0.0584(9) 0.0008(7) -0.0009(6) 0.0111(6)
C21 0.164(4) 0.158(4) 0.0613(18) -0.002(2) -0.0067(19) 0.009(3)
O2 0.0668(11) 0.0640(11) 0.1443(18) 0.0202(11) 0.0151(11) 0.0027(9)
O3 0.0547(9) 0.1091(15) 0.0957(13) -0.0202(11) 0.0043(8) -0.0199(9)
O4 0.0735(11) 0.0718(12) 0.1349(17) -0.0285(11) 0.0398(11) -0.0015(9)
S1 0.0459(3) 0.0577(3) 0.0540(3) -0.0055(2) 0.0028(2) -0.0005(2)

loop_
_atom_type_symbol
_atom_type_description
_atom_type_scat_dispersion_real
_atom_type_scat_dispersion_imag
_atom_type_scat_source
C C 0.0033 0.0016 'International Tables Vol C Tables 4.2.6.8 and 6.1.1.4'
H H 0.0000 0.0000 'International Tables Vol C Tables 4.2.6.8 and 6.1.1.4'
N N 0.0061 0.0033 'International Tables Vol C Tables 4.2.6.8 and 6.1.1.4'
O O 0.0106 0.0060 'International Tables Vol C Tables 4.2.6.8 and 6.1.1.4'
S S 0.1246 0.1234 'International Tables Vol C Tables 4.2.6.8 and 6.1.1.4'

loop_
_geom_angle_atom_site_label_1
_geom_angle_atom_site_label_2
_geom_angle_atom_site_label_3
_geom_angle
N1 C1 C2 110.84(17)
N1 C1 H1A 109.5
C2 C1 H1A 109.5
N1 C1 H1B 109.5
C2 C1 H1B 109.5
H1A C1 H1B 108.1
C3 C2 C1 111.4(2)
C3 C2 H2A 109.3
C1 C2 H2A 109.3
C3 C2 H2B 109.3
C1 C2 H2B 109.3
H2A C2 H2B 108.0
C2 C3 C4 109.75(19)
C2 C3 H3A 109.7
C4 C3 H3A 109.7
C2 C3 H3B 109.7
C4 C3 H3B 109.7
H3A C3 H3B 108.2
C5 C4 C3 111.3(2)
C5 C4 H4A 109.4
C3 C4 H4A 109.4
C5 C4 H4B 109.4
C3 C4 H4B 109.4
H4A C4 H4B 108.0
N1 C5 C4 111.17(17)
N1 C5 H5A 109.4
C4 C5 H5A 109.4
N1 C5 H5B 109.4
C4 C5 H5B 109.4
H5A C5 H5B 108.0
N1 C6 C7 113.88(15)
N1 C6 H6A 108.8
C7 C6 H6A 108.8
N1 C6 H6B 108.8
C7 C6 H6B 108.8
H6A C6 H6B 107.7
C6 C7 C8 110.45(15)
C6 C7 H7A 109.6
C8 C7 H7A 109.6
C6 C7 H7B 109.6
C8 C7 H7B 109.6
H7A C7 H7B 108.1
O1 C8 C9 107.10(15)
O1 C8 C15 108.79(14)
C9 C8 C15 109.63(14)
O1 C8 C7 108.67(14)
C9 C8 C7 110.52(14)
C15 C8 C7 111.98(15)
C14 C9 C10 118.5(2)
C14 C9 C8 121.67(18)
C10 C9 C8 119.83(17)
C11 C10 C9 121.0(2)
C11 C10 H10 119.5
C9 C10 H10 119.5
C12 C11 C10 120.5(2)
C12 C11 H11 119.7
C10 C11 H11 119.7
C11 C12 C13 119.4(2)
C11 C12 H12 120.3
C13 C12 H12 120.3
C12 C13 C14 121.0(2)
C12 C13 H13 119.5
C14 C13 H13 119.5
C9 C14 C13 119.5(2)
C9 C14 H14 120.2
C13 C14 H14 120.2
C16 C15 C20 117.69(19)
C16 C15 C8 118.32(18)
C20 C15 C8 124.00(17)
C17 C16 C15 121.5(2)
C17 C16 H16 119.2
C15 C16 H16 119.2
C18 C17 C16 120.1(2)
C18 C17 H17 119.9
C16 C17 H17 119.9
C17 C18 C19 119.5(2)
C17 C18 H18 120.3
C19 C18 H18 120.3
C18 C19 C20 120.7(2)
C18 C19 H19 119.7
C20 C19 H19 119.7
C15 C20 C19 120.5(2)
C15 C20 H20 119.8
C19 C20 H20 119.8
H1WA O1W H1WB 119.8(16)
C6 N1 C5 113.37(15)
C6 N1 C1 109.93(14)
C5 N1 C1 111.03(15)
C6 N1 H1N 108.6(14)
C5 N1 H1N 106.2(14)
C1 N1 H1N 107.5(13)
C8 O1 H1O 105.2(16)
S1 C21 H21A 109.5
S1 C21 H21B 109.5
H21A C21 H21B 109.5
S1 C21 H21C 109.5
H21A C21 H21C 109.5
H21B C21 H21C 109.5
O3 S1 O4 114.04(11)
O4 S1 O2 112.13(11)
O3 S1 O2 112.41(11)
O4 S1 C21 107.16(17)
O3 S1 C21 105.84(16)
O2 S1 C21 104.43(17)

loop_
_geom_bond_atom_site_label_1
_geom_bond_atom_site_label_2
_geom_bond_distance
C1 N1 1.499(2)
C1 C2 1.508(3)
C1 H1A 0.9700
C1 H1B 0.9700
C2 C3 1.505(4)
C2 H2A 0.9700
C2 H2B 0.9700
C3 C4 1.527(3)
C3 H3A 0.9700
C3 H3B 0.9700
C4 C5 1.514(3)
C4 H4A 0.9700
C4 H4B 0.9700
C5 N1 1.496(2)
C5 H5A 0.9700
C5 H5B 0.9700
C6 N1 1.492(2)
C6 C7 1.519(2)
C6 H6A 0.9700
C6 H6B 0.9700
C7 C8 1.542(2)
C7 H7A 0.9700
C7 H7B 0.9700
C8 O1 1.428(2)
C8 C9 1.529(3)
C8 C15 1.535(2)
C9 C14 1.384(3)
C9 C10 1.388(3)
C10 C11 1.377(3)
C10 H10 0.9300
C11 C12 1.361(4)
C11 H11 0.9300
C12 C13 1.371(4)
C12 H12 0.9300
C13 C14 1.396(4)
C13 H13 0.9300
C14 H14 0.9300
C15 C16 1.382(3)
C15 C20 1.385(3)
C16 C17 1.380(3)
C16 H16 0.9300
C17 C18 1.364(4)
C17 H17 0.9300
C18 C19 1.368(4)
C18 H18 0.9300
C19 C20 1.386(3)
C19 H19 0.9300
C20 H20 0.9300
O1W H1WA 0.854(9)
O1W H1WB 0.851(9)
N1 H1N 0.856(9)
O1 H1O 0.843(10)
C21 S1 1.729(3)
C21 H21A 0.9600
C21 H21B 0.9600
C21 H21C 0.9600
O2 S1 1.4468(18)
O3 S1 1.4369(16)
O4 S1 1.4303(17)

loop_
_geom_hbond_atom_site_label_D
_geom_hbond_atom_site_label_H
_geom_hbond_atom_site_label_A
_geom_hbond_distance_DH
_geom_hbond_distance_HA
_geom_hbond_distance_DA
_geom_hbond_angle_DHA
_geom_hbond_site_symmetry_A
_geom_hbond_publ_flag
O1W H1WA O3 0.854(9) 1.881(10) 2.732(2) 174(3) 1_455 n
O1W H1WB O4 0.851(9) 1.886(10) 2.734(2) 174(2) 3_676 n
N1 H1N O1W 0.856(9) 1.874(10) 2.728(2) 176(2) . n
O1 H1O O2 0.843(10) 1.915(11) 2.745(2) 168(2) . n

loop_
_publcif_info_cif.paper_type
CB

loop_
_publcif_info_datablock.id
_publcif_info_datablock.publ_exptl
_publcif_info_datablock.publ_geom
_publcif_info_datablock.structure
{4a8c0e70-134d-4a6c-8b04-2a9ba7d7cd30} y y y
{200be6f0-f5f6-4947-ab7f-b89e352ff8af} y ? y

loop_
_publcif_info_exptl_table_extra_item
sin_theta_over_lambda_max

loop_
_publcif_info_exptl_table_header_item
Datablock_name

loop_
_publcif_info_tables.block_id
_publcif_info_tables.reference_item
{4a8c0e70-134d-4a6c-8b04-2a9ba7d7cd30} '_publcif_info_datablock.publ_exptl'

_cod_database_fobs_code 2108256
